data_7003659
loop_
_publ_author_name
'Bielsa, Raquel'
'Navarro, Rafael'
'Soler, Tatiana'
'Urriolabeitia, Esteban P.'

_publ_section_title
;
 Synthesis and structure of tetranuclear orthometallated Pd(ii)
 complexes derived from bis-iminophosphoranes
;
_journal_issue 13
_journal_name_full 'Dalton Transactions'
_journal_page_first 1787
_journal_page_last 1794
_journal_paper_doi 10.1039/b718108f
_journal_year 2008
_chemical_formula_moiety 'C54 H46 N2 O6 P2 Pd2, 4(C H Cl3)'
_chemical_formula_sum 'C58 H50 Cl12 N2 O6 P2 Pd2'
_chemical_formula_weight 1571.14
_chemical_name_systematic
;
?
;
_space_group_IT_number 14
_symmetry_cell_setting monoclinic
_symmetry_space_group_name_Hall '-P 2yn'
_symmetry_space_group_name_H-M 'P 1 21/n 1'
_atom_sites_solution_hydrogens geom
_atom_sites_solution_primary direct
_atom_sites_solution_secondary difmap
_audit_creation_method SHELXL-97
_cell_angle_alpha 90.00
_cell_angle_beta 90.1952(7)
_cell_angle_gamma 90.00
_cell_formula_units_Z 4
_cell_length_a 15.64371(14)
_cell_length_b 29.8167(3)
_cell_length_c 13.64503(9)
_cell_measurement_reflns_used 36628
_cell_measurement_temperature 100(1)
_cell_measurement_theta_max 32.66
_cell_measurement_theta_min 3.78
_cell_volume 6364.60(10)
_computing_cell_refinement
;
CrysAlis RED (Oxford, 2005)
;
_computing_data_collection
;
CrysAlis CCD (Oxford, 2005)
;
_computing_data_reduction
;
CrysAlis RED (Oxford, 2005)
;
_computing_molecular_graphics 'SHELXTL (Bruker, 2000)'
_computing_publication_material 'SHELX-97 (Sheldrick, 1997)'
_computing_structure_refinement 'SHELXL-97 (Sheldrick, 1997)'
_computing_structure_solution 'SIR92 (Altomare, Cascarano, Giacovazzo & Guagliardi, 1993)'
_diffrn_ambient_temperature 100(1)
_diffrn_detector_area_resol_mean 16.0655
_diffrn_measured_fraction_theta_full 0.996
_diffrn_measured_fraction_theta_max 0.996
_diffrn_measurement_device_type 'Oxford Diffraction Xcalibur2'
_diffrn_measurement_method '\w and \f scans'
_diffrn_radiation_monochromator graphite
_diffrn_radiation_source 'Enhance (Mo) X-ray Source'
_diffrn_radiation_type 'Mo K\a'
_diffrn_radiation_wavelength 0.7107
_diffrn_reflns_av_R_equivalents 0.0405
_diffrn_reflns_av_sigmaI/netI 0.0284
_diffrn_reflns_limit_h_max 18
_diffrn_reflns_limit_h_min -18
_diffrn_reflns_limit_k_max 35
_diffrn_reflns_limit_k_min -35
_diffrn_reflns_limit_l_max 16
_diffrn_reflns_limit_l_min -16
_diffrn_reflns_number 88744
_diffrn_reflns_theta_full 25.00
_diffrn_reflns_theta_max 25.00
_diffrn_reflns_theta_min 3.63
_diffrn_standards_decay_% 0
_diffrn_standards_interval_count 120
_diffrn_standards_number 0
_exptl_absorpt_coefficient_mu 1.169
_exptl_absorpt_correction_T_max 0.9468
_exptl_absorpt_correction_T_min 0.7934
_exptl_absorpt_correction_type multi-scan
_exptl_absorpt_process_details 'Bruker/Siemens SADABS V2.03'
_exptl_crystal_colour yellow
_exptl_crystal_density_diffrn 1.640
_exptl_crystal_density_method 'not measured'
_exptl_crystal_description block
_exptl_crystal_F_000 3144
_exptl_crystal_size_max 0.27
_exptl_crystal_size_mid 0.17
_exptl_crystal_size_min 0.06
_platon_squeeze_details ' ?'
_refine_diff_density_max 1.109
_refine_diff_density_min -0.987
_refine_diff_density_rms 0.113
_refine_ls_extinction_method none
_refine_ls_goodness_of_fit_ref 1.022
_refine_ls_hydrogen_treatment constr
_refine_ls_matrix_type full
_refine_ls_number_parameters 671
_refine_ls_number_reflns 11159
_refine_ls_number_restraints 0
_refine_ls_restrained_S_all 1.022
_refine_ls_R_factor_all 0.0615
_refine_ls_R_factor_gt 0.0543
_refine_ls_shift/su_max 0.006
_refine_ls_shift/su_mean 0.000
_refine_ls_structure_factor_coef Fsqd
_refine_ls_weighting_details 'calc w=1/[\s^2^(Fo^2^)+(0.0596P)^2^+32.9488P] where P=(Fo^2^+2Fc^2^)/3'
_refine_ls_weighting_scheme calc
_refine_ls_wR_factor_gt 0.1388
_refine_ls_wR_factor_ref 0.1432
_reflns_number_gt 9970
_reflns_number_total 11159
_reflns_threshold_expression I>2\s(I)
_cod_data_source_file b718108f.txt
_cod_data_source_block sq2c
_cod_original_sg_symbol_H-M 'P 2(1)/n'
_cod_database_code 7003659

loop_
_symmetry_equiv_pos_as_xyz
'x, y, z'
'-x+1/2, y+1/2, -z+1/2'
'-x, -y, -z'
'x-1/2, -y-1/2, z-1/2'

loop_
_atom_site_label
_atom_site_type_symbol
_atom_site_fract_x
_atom_site_fract_y
_atom_site_fract_z
_atom_site_U_iso_or_equiv
_atom_site_adp_type
_atom_site_occupancy
_atom_site_symmetry_multiplicity
_atom_site_calc_flag
_atom_site_refinement_flags
_atom_site_disorder_assembly
_atom_site_disorder_group
Pd1 Pd 0.43734(2) 0.617760(12) -0.06571(3) 0.02668(11) Uani 1 1 d . . .
O1 O 0.5645(2) 0.60077(12) -0.0867(3) 0.0349(8) Uani 1 1 d . . .
C1 C 0.6881(4) 0.5733(3) -0.1622(6) 0.071(2) Uani 1 1 d . . .
H1A H 0.7193 0.5945 -0.1232 0.107 Uiso 1 1 calc R . .
H1B H 0.7114 0.5725 -0.2272 0.107 Uiso 1 1 calc R . .
H1C H 0.6926 0.5440 -0.1331 0.107 Uiso 1 1 calc R . .
C2 C 0.5957(4) 0.5869(2) -0.1672(4) 0.0451(14) Uani 1 1 d . . .
C3 C 0.5525(4) 0.5831(2) -0.2552(4) 0.0561(17) Uani 1 1 d . . .
H3 H 0.5839 0.5742 -0.3096 0.067 Uiso 1 1 calc R . .
C4 C 0.4657(5) 0.5915(2) -0.2693(4) 0.0506(16) Uani 1 1 d . . .
O2 O 0.4106(3) 0.60366(13) -0.2062(3) 0.0411(9) Uani 1 1 d . . .
C5 C 0.4287(6) 0.5860(4) -0.3716(5) 0.092(3) Uani 1 1 d . . .
H5A H 0.3825 0.5648 -0.3699 0.138 Uiso 1 1 calc R . .
H5B H 0.4723 0.5752 -0.4150 0.138 Uiso 1 1 calc R . .
H5C H 0.4078 0.6144 -0.3947 0.138 Uiso 1 1 calc R . .
C6 C 0.3178(3) 0.63555(16) -0.0424(4) 0.0294(10) Uani 1 1 d . . .
C7 C 0.2489(4) 0.62290(18) -0.1001(4) 0.0369(12) Uani 1 1 d . . .
H7 H 0.2577 0.6036 -0.1527 0.044 Uiso 1 1 calc R . .
C8 C 0.1683(4) 0.6382(2) -0.0811(4) 0.0430(13) Uani 1 1 d . . .
H8 H 0.1234 0.6294 -0.1217 0.052 Uiso 1 1 calc R . .
C9 C 0.1516(3) 0.6665(2) -0.0028(4) 0.0419(13) Uani 1 1 d . . .
H9 H 0.0964 0.6768 0.0087 0.050 Uiso 1 1 calc R . .
C10 C 0.2179(3) 0.67910(19) 0.0574(4) 0.0380(12) Uani 1 1 d . . .
H10 H 0.2082 0.6979 0.1107 0.046 Uiso 1 1 calc R . .
C11 C 0.2993(3) 0.66345(16) 0.0376(3) 0.0283(10) Uani 1 1 d . . .
P1 P 0.38890(8) 0.67490(4) 0.11409(9) 0.0275(3) Uani 1 1 d . . .
C12 C 0.3573(3) 0.66607(17) 0.2391(4) 0.0307(11) Uani 1 1 d . . .
C13 C 0.3535(4) 0.62238(19) 0.2758(4) 0.0431(13) Uani 1 1 d . . .
H13 H 0.3711 0.5985 0.2371 0.052 Uiso 1 1 calc R . .
C14 C 0.3239(4) 0.6146(2) 0.3688(4) 0.0461(14) Uani 1 1 d . . .
H14 H 0.3222 0.5855 0.3933 0.055 Uiso 1 1 calc R . .
C15 C 0.2964(4) 0.6501(2) 0.4262(4) 0.0416(13) Uani 1 1 d . . .
H15 H 0.2763 0.6447 0.4891 0.050 Uiso 1 1 calc R . .
C16 C 0.2988(4) 0.69238(19) 0.3914(4) 0.0386(12) Uani 1 1 d . . .
H16 H 0.2803 0.7160 0.4305 0.046 Uiso 1 1 calc R . .
C17 C 0.3289(3) 0.70080(18) 0.2970(4) 0.0346(11) Uani 1 1 d . . .
H17 H 0.3299 0.7300 0.2732 0.042 Uiso 1 1 calc R . .
C18 C 0.4211(3) 0.73222(16) 0.1004(4) 0.0304(11) Uani 1 1 d . . .
C19 C 0.4897(4) 0.74902(18) 0.1551(4) 0.0368(12) Uani 1 1 d . . .
H19 H 0.5181 0.7307 0.1997 0.044 Uiso 1 1 calc R . .
C20 C 0.5152(4) 0.79338(19) 0.1427(4) 0.0429(13) Uani 1 1 d . . .
H20 H 0.5602 0.8049 0.1797 0.051 Uiso 1 1 calc R . .
C21 C 0.4740(4) 0.82011(18) 0.0758(4) 0.0467(15) Uani 1 1 d . . .
H21 H 0.4916 0.8496 0.0674 0.056 Uiso 1 1 calc R . .
C22 C 0.4077(4) 0.80401(19) 0.0215(5) 0.0469(14) Uani 1 1 d . . .
H22 H 0.3805 0.8225 -0.0238 0.056 Uiso 1 1 calc R . .
C23 C 0.3807(4) 0.76002(19) 0.0336(4) 0.0418(13) Uani 1 1 d . . .
H23 H 0.3352 0.7492 -0.0033 0.050 Uiso 1 1 calc R . .
N1 N 0.4565(3) 0.63622(13) 0.0761(3) 0.0284(9) Uani 1 1 d . . .
C24 C 0.5252(3) 0.62740(16) 0.1355(3) 0.0269(10) Uani 1 1 d . . .
O3 O 0.5454(2) 0.65202(11) 0.2032(2) 0.0325(8) Uani 1 1 d . . .
C25 C 0.5675(3) 0.58351(16) 0.1206(3) 0.0269(10) Uani 1 1 d . . .
C26 C 0.5194(3) 0.54488(17) 0.1092(4) 0.0318(11) Uani 1 1 d . . .
H26 H 0.4604 0.5471 0.1017 0.038 Uiso 1 1 calc R . .
C27 C 0.5574(4) 0.50318(17) 0.1088(4) 0.0366(12) Uani 1 1 d . . .
H27 H 0.5241 0.4775 0.1021 0.044 Uiso 1 1 calc R . .
C28 C 0.6452(4) 0.49967(18) 0.1185(4) 0.0390(12) Uani 1 1 d . . .
H28 H 0.6708 0.4715 0.1184 0.047 Uiso 1 1 calc R . .
C29 C 0.6946(3) 0.53742(17) 0.1282(4) 0.0338(11) Uani 1 1 d . . .
H29 H 0.7537 0.5349 0.1335 0.041 Uiso 1 1 calc R . .
C30 C 0.6564(3) 0.57952(16) 0.1302(3) 0.0276(10) Uani 1 1 d . . .
C31 C 0.7122(3) 0.62028(16) 0.1288(4) 0.0286(10) Uani 1 1 d . . .
O4 O 0.7011(2) 0.64904(12) 0.0657(3) 0.0348(8) Uani 1 1 d . . .
N2 N 0.7791(3) 0.62183(14) 0.1923(3) 0.0297(9) Uani 1 1 d . . .
P2 P 0.85423(8) 0.65811(4) 0.16363(9) 0.0302(3) Uani 1 1 d . . .
C32 C 0.9371(3) 0.64025(18) 0.2429(4) 0.0340(11) Uani 1 1 d . . .
C33 C 1.0221(4) 0.6558(2) 0.2339(4) 0.0406(13) Uani 1 1 d . . .
H33 H 1.0361 0.6764 0.1853 0.049 Uiso 1 1 calc R . .
C34 C 1.0831(4) 0.6407(2) 0.2966(5) 0.0483(15) Uani 1 1 d . . .
H34 H 1.1390 0.6512 0.2924 0.058 Uiso 1 1 calc R . .
C35 C 1.0609(4) 0.6090(2) 0.3673(5) 0.0479(15) Uani 1 1 d . . .
H35 H 1.1027 0.5982 0.4097 0.058 Uiso 1 1 calc R . .
C36 C 0.9784(4) 0.5935(2) 0.3758(4) 0.0403(13) Uani 1 1 d . . .
H36 H 0.9655 0.5726 0.4240 0.048 Uiso 1 1 calc R . .
C37 C 0.9143(3) 0.60860(18) 0.3140(4) 0.0345(11) Uani 1 1 d . . .
Pd2 Pd 0.79292(2) 0.591154(14) 0.32468(3) 0.03214(12) Uani 1 1 d . . .
O5 O 0.6634(2) 0.57771(13) 0.3362(3) 0.0381(8) Uani 1 1 d . . .
C38 C 0.5348(4) 0.5458(2) 0.3875(5) 0.0506(15) Uani 1 1 d . . .
H38A H 0.5058 0.5741 0.3833 0.076 Uiso 1 1 calc R . .
H38B H 0.5130 0.5291 0.4422 0.076 Uiso 1 1 calc R . .
H38C H 0.5254 0.5291 0.3282 0.076 Uiso 1 1 calc R . .
C39 C 0.6290(4) 0.55363(19) 0.4013(4) 0.0412(13) Uani 1 1 d . . .
C40 C 0.6717(4) 0.5352(2) 0.4817(4) 0.0465(14) Uani 1 1 d . . .
H40 H 0.6388 0.5181 0.5244 0.056 Uiso 1 1 calc R . .
C41 C 0.7563(4) 0.5393(2) 0.5047(4) 0.0471(14) Uani 1 1 d . . .
O6 O 0.8143(3) 0.55954(14) 0.4539(3) 0.0464(10) Uani 1 1 d . . .
C42 C 0.7913(5) 0.5188(3) 0.5961(5) 0.0624(19) Uani 1 1 d . . .
H42A H 0.7458 0.5050 0.6322 0.094 Uiso 1 1 calc R . .
H42B H 0.8176 0.5416 0.6356 0.094 Uiso 1 1 calc R . .
H42C H 0.8332 0.4965 0.5794 0.094 Uiso 1 1 calc R . .
C43 C 0.8309(3) 0.71618(18) 0.1837(4) 0.0346(11) Uani 1 1 d . . .
C44 C 0.7690(4) 0.73787(19) 0.1279(4) 0.0395(12) Uani 1 1 d . . .
H44 H 0.7385 0.7221 0.0805 0.047 Uiso 1 1 calc R . .
C45 C 0.7524(4) 0.78359(19) 0.1431(4) 0.0435(13) Uani 1 1 d . . .
H45 H 0.7107 0.7982 0.1064 0.052 Uiso 1 1 calc R . .
C46 C 0.7982(5) 0.8064(2) 0.2125(4) 0.0518(16) Uani 1 1 d . . .
H46 H 0.7882 0.8369 0.2214 0.062 Uiso 1 1 calc R . .
C47 C 0.8573(5) 0.7858(2) 0.2682(5) 0.0545(16) Uani 1 1 d . . .
H47 H 0.8872 0.8020 0.3153 0.065 Uiso 1 1 calc R . .
C48 C 0.8741(4) 0.7396(2) 0.2553(4) 0.0472(14) Uani 1 1 d . . .
H48 H 0.9140 0.7252 0.2949 0.057 Uiso 1 1 calc R . .
C49 C 0.8881(3) 0.65178(19) 0.0382(4) 0.0353(12) Uani 1 1 d . . .
C50 C 0.9122(4) 0.6879(2) -0.0187(4) 0.0428(13) Uani 1 1 d . . .
H50 H 0.9105 0.7168 0.0070 0.051 Uiso 1 1 calc R . .
C51 C 0.9390(4) 0.6810(2) -0.1143(4) 0.0506(15) Uani 1 1 d . . .
H51 H 0.9560 0.7053 -0.1524 0.061 Uiso 1 1 calc R . .
C52 C 0.9404(4) 0.6389(3) -0.1526(4) 0.0529(17) Uani 1 1 d . . .
H52 H 0.9565 0.6348 -0.2175 0.063 Uiso 1 1 calc R . .
C53 C 0.9186(4) 0.6029(3) -0.0972(5) 0.0591(18) Uani 1 1 d . . .
H53 H 0.9209 0.5742 -0.1238 0.071 Uiso 1 1 calc R . .
C54 C 0.8927(4) 0.6088(2) -0.0004(5) 0.0534(17) Uani 1 1 d . . .
H54 H 0.8786 0.5842 0.0380 0.064 Uiso 1 1 calc R . .
C55 C 0.6175(4) 0.6794(2) 0.4068(5) 0.0468(14) Uani 1 1 d . . .
H55 H 0.6193 0.6567 0.3549 0.056 Uiso 1 1 calc R . .
Cl1 Cl 0.65764(13) 0.73046(7) 0.36020(15) 0.0706(5) Uani 1 1 d . . .
Cl2 Cl 0.68183(14) 0.66185(7) 0.50373(15) 0.0751(6) Uani 1 1 d . . .
Cl3 Cl 0.51185(11) 0.68668(8) 0.44389(14) 0.0720(5) Uani 1 1 d . . .
C56 C 0.8817(6) 0.4715(3) 0.3318(6) 0.080(2) Uani 1 1 d . . .
H56 H 0.8643 0.5018 0.3513 0.096 Uiso 1 1 calc R . .
Cl4 Cl 0.98031(17) 0.45907(9) 0.38430(19) 0.0967(8) Uani 1 1 d . . .
Cl5 Cl 0.8867(2) 0.46865(10) 0.2069(2) 0.1108(10) Uani 1 1 d . . .
Cl6 Cl 0.8061(2) 0.43273(15) 0.3741(3) 0.1647(17) Uani 1 1 d . . .

loop_
_atom_site_aniso_label
_atom_site_aniso_U_11
_atom_site_aniso_U_22
_atom_site_aniso_U_33
_atom_site_aniso_U_23
_atom_site_aniso_U_13
_atom_site_aniso_U_12
Pd1 0.0292(2) 0.02394(19) 0.02688(19) 0.00015(14) 0.00300(14) 0.00324(15)
O1 0.035(2) 0.0334(19) 0.0365(19) -0.0027(15) 0.0079(15) 0.0013(15)
C1 0.049(4) 0.091(6) 0.075(5) -0.026(4) 0.020(4) 0.013(4)
C2 0.043(3) 0.045(3) 0.048(3) -0.004(3) 0.020(3) 0.006(3)
C3 0.059(4) 0.072(4) 0.037(3) -0.003(3) 0.015(3) 0.023(3)
C4 0.074(5) 0.054(4) 0.024(3) -0.001(2) 0.001(3) 0.015(3)
O2 0.053(2) 0.038(2) 0.0325(19) -0.0035(16) -0.0039(17) 0.0169(18)
C5 0.107(7) 0.133(8) 0.035(4) -0.019(4) -0.008(4) 0.060(6)
C6 0.032(3) 0.023(2) 0.033(3) 0.0037(19) 0.001(2) 0.003(2)
C7 0.042(3) 0.032(3) 0.037(3) 0.004(2) -0.004(2) 0.003(2)
C8 0.036(3) 0.046(3) 0.047(3) 0.010(3) -0.005(2) -0.002(3)
C9 0.024(3) 0.054(4) 0.048(3) 0.011(3) 0.006(2) 0.006(2)
C10 0.031(3) 0.045(3) 0.038(3) 0.003(2) 0.006(2) 0.009(2)
C11 0.023(2) 0.031(3) 0.030(2) 0.004(2) 0.0021(19) 0.001(2)
P1 0.0264(6) 0.0262(6) 0.0301(6) -0.0002(5) 0.0043(5) 0.0027(5)
C12 0.026(3) 0.034(3) 0.032(3) 0.002(2) 0.006(2) 0.002(2)
C13 0.046(3) 0.037(3) 0.046(3) 0.002(2) 0.015(3) 0.006(3)
C14 0.051(4) 0.042(3) 0.045(3) 0.014(3) 0.011(3) 0.006(3)
C15 0.034(3) 0.059(4) 0.031(3) 0.004(3) 0.005(2) 0.002(3)
C16 0.039(3) 0.044(3) 0.033(3) -0.003(2) 0.008(2) 0.002(2)
C17 0.034(3) 0.035(3) 0.035(3) -0.002(2) 0.004(2) -0.001(2)
C18 0.033(3) 0.026(2) 0.032(3) -0.002(2) 0.008(2) 0.006(2)
C19 0.040(3) 0.036(3) 0.034(3) 0.000(2) 0.002(2) -0.001(2)
C20 0.050(3) 0.036(3) 0.042(3) -0.008(2) 0.009(3) -0.008(3)
C21 0.067(4) 0.025(3) 0.048(3) 0.001(2) 0.016(3) -0.005(3)
C22 0.058(4) 0.033(3) 0.050(3) 0.008(3) 0.002(3) 0.005(3)
C23 0.043(3) 0.038(3) 0.045(3) 0.005(2) 0.002(2) 0.002(2)
N1 0.027(2) 0.028(2) 0.031(2) -0.0003(17) 0.0008(17) 0.0006(17)
C24 0.025(2) 0.025(2) 0.031(2) 0.002(2) 0.0068(19) 0.0002(19)
O3 0.0303(19) 0.0321(18) 0.0350(19) -0.0084(15) 0.0001(15) -0.0005(15)
C25 0.027(2) 0.028(2) 0.026(2) 0.0006(19) 0.0010(19) 0.000(2)
C26 0.030(3) 0.034(3) 0.031(3) 0.001(2) -0.005(2) -0.006(2)
C27 0.045(3) 0.024(3) 0.040(3) -0.004(2) -0.008(2) -0.004(2)
C28 0.043(3) 0.026(3) 0.048(3) -0.005(2) -0.007(2) 0.009(2)
C29 0.028(3) 0.032(3) 0.041(3) -0.005(2) -0.003(2) 0.007(2)
C30 0.030(3) 0.028(2) 0.025(2) -0.0034(19) -0.0003(19) 0.001(2)
C31 0.024(2) 0.027(2) 0.035(3) -0.009(2) 0.009(2) -0.002(2)
O4 0.034(2) 0.0341(19) 0.0364(19) 0.0010(16) 0.0015(15) -0.0014(15)
N2 0.026(2) 0.032(2) 0.032(2) -0.0043(17) 0.0012(17) -0.0036(17)
P2 0.0252(6) 0.0341(7) 0.0314(6) -0.0046(5) 0.0028(5) -0.0031(5)
C32 0.029(3) 0.038(3) 0.034(3) -0.009(2) -0.003(2) -0.001(2)
C33 0.035(3) 0.043(3) 0.043(3) -0.007(2) 0.004(2) -0.009(2)
C34 0.031(3) 0.059(4) 0.055(4) -0.010(3) -0.003(3) -0.005(3)
C35 0.036(3) 0.055(4) 0.052(4) -0.009(3) -0.013(3) 0.007(3)
C36 0.039(3) 0.046(3) 0.036(3) -0.005(2) -0.005(2) 0.005(3)
C37 0.034(3) 0.035(3) 0.034(3) -0.011(2) 0.000(2) -0.001(2)
Pd2 0.0299(2) 0.0367(2) 0.0299(2) -0.00234(16) 0.00294(15) 0.00043(16)
O5 0.036(2) 0.042(2) 0.0360(19) 0.0010(16) 0.0072(16) -0.0006(17)
C38 0.041(3) 0.063(4) 0.048(3) 0.005(3) 0.013(3) -0.008(3)
C39 0.047(3) 0.037(3) 0.040(3) 0.000(2) 0.014(3) -0.002(3)
C40 0.053(4) 0.050(4) 0.037(3) 0.003(3) 0.013(3) -0.007(3)
C41 0.060(4) 0.043(3) 0.038(3) 0.002(3) 0.006(3) 0.004(3)
O6 0.046(2) 0.054(2) 0.040(2) 0.0041(18) 0.0010(18) 0.000(2)
C42 0.067(5) 0.077(5) 0.043(4) 0.017(3) 0.001(3) -0.001(4)
C43 0.036(3) 0.035(3) 0.033(3) -0.004(2) 0.005(2) -0.005(2)
C44 0.041(3) 0.040(3) 0.037(3) -0.004(2) 0.006(2) -0.006(2)
C45 0.049(3) 0.038(3) 0.043(3) 0.002(2) 0.011(3) 0.004(3)
C46 0.076(5) 0.033(3) 0.046(3) -0.005(3) 0.012(3) -0.010(3)
C47 0.069(4) 0.044(4) 0.051(4) -0.015(3) -0.002(3) -0.010(3)
C48 0.047(3) 0.049(4) 0.045(3) -0.005(3) -0.001(3) -0.004(3)
C49 0.024(3) 0.046(3) 0.036(3) -0.008(2) 0.003(2) -0.002(2)
C50 0.040(3) 0.049(3) 0.039(3) 0.005(3) 0.006(2) 0.009(3)
C51 0.045(3) 0.070(4) 0.037(3) 0.009(3) 0.008(3) 0.012(3)
C52 0.036(3) 0.091(5) 0.032(3) -0.008(3) 0.007(2) 0.002(3)
C53 0.050(4) 0.072(5) 0.055(4) -0.026(4) 0.019(3) -0.013(3)
C54 0.062(4) 0.048(4) 0.051(4) -0.013(3) 0.023(3) -0.017(3)
C55 0.042(3) 0.045(3) 0.053(3) -0.015(3) -0.006(3) 0.000(3)
Cl1 0.0755(12) 0.0637(11) 0.0727(12) -0.0085(9) 0.0098(9) -0.0256(10)
Cl2 0.0798(13) 0.0783(13) 0.0670(11) -0.0195(10) -0.0282(10) 0.0185(10)
Cl3 0.0422(9) 0.1057(15) 0.0681(11) -0.0119(10) 0.0091(8) -0.0059(9)
C56 0.088(6) 0.068(5) 0.083(6) -0.016(4) -0.014(5) 0.020(5)
Cl4 0.0991(17) 0.0903(16) 0.1005(17) 0.0176(13) -0.0466(14) 0.0013(13)
Cl5 0.126(2) 0.114(2) 0.0918(17) -0.0302(15) -0.0431(15) 0.0564(17)
Cl6 0.117(3) 0.180(4) 0.198(4) -0.072(3) 0.018(3) -0.055(3)

loop_
_atom_type_symbol
_atom_type_description
_atom_type_scat_dispersion_real
_atom_type_scat_dispersion_imag
_atom_type_scat_source
C C 0.0033 0.0016 'International Tables Vol C Tables 4.2.6.8 and 6.1.1.4'
H H 0.0000 0.0000 'International Tables Vol C Tables 4.2.6.8 and 6.1.1.4'
N N 0.0061 0.0033 'International Tables Vol C Tables 4.2.6.8 and 6.1.1.4'
O O 0.0106 0.0060 'International Tables Vol C Tables 4.2.6.8 and 6.1.1.4'
P P 0.1023 0.0942 'International Tables Vol C Tables 4.2.6.8 and 6.1.1.4'
Cl Cl 0.1484 0.1585 'International Tables Vol C Tables 4.2.6.8 and 6.1.1.4'
Pd Pd -0.9988 1.0072 'International Tables Vol C Tables 4.2.6.8 and 6.1.1.4'

loop_
_geom_angle_atom_site_label_1
_geom_angle_atom_site_label_2
_geom_angle_atom_site_label_3
_geom_angle
_geom_angle_site_symmetry_1
_geom_angle_site_symmetry_3
_geom_angle_publ_flag
C6 Pd1 O2 90.91(18) . . ?
C6 Pd1 N1 84.83(18) . . ?
O2 Pd1 N1 175.02(15) . . ?
C6 Pd1 O1 177.95(18) . . ?
O2 Pd1 O1 90.80(15) . . ?
N1 Pd1 O1 93.41(15) . . ?
C2 O1 Pd1 124.7(4) . . ?
C2 C1 H1A 109.5 . . ?
C2 C1 H1B 109.5 . . ?
H1A C1 H1B 109.5 . . ?
C2 C1 H1C 109.5 . . ?
H1A C1 H1C 109.5 . . ?
H1B C1 H1C 109.5 . . ?
O1 C2 C3 126.1(6) . . ?
O1 C2 C1 114.9(6) . . ?
C3 C2 C1 119.0(5) . . ?
C2 C3 C4 125.4(5) . . ?
C2 C3 H3 117.3 . . ?
C4 C3 H3 117.3 . . ?
O2 C4 C3 128.3(5) . . ?
O2 C4 C5 113.3(6) . . ?
C3 C4 C5 118.4(6) . . ?
C4 O2 Pd1 124.5(4) . . ?
C4 C5 H5A 109.5 . . ?
C4 C5 H5B 109.5 . . ?
H5A C5 H5B 109.5 . . ?
C4 C5 H5C 109.5 . . ?
H5A C5 H5C 109.5 . . ?
H5B C5 H5C 109.5 . . ?
C7 C6 C11 116.2(5) . . ?
C7 C6 Pd1 124.9(4) . . ?
C11 C6 Pd1 118.9(4) . . ?
C8 C7 C6 121.2(5) . . ?
C8 C7 H7 119.4 . . ?
C6 C7 H7 119.4 . . ?
C7 C8 C9 121.7(5) . . ?
C7 C8 H8 119.2 . . ?
C9 C8 H8 119.2 . . ?
C10 C9 C8 118.9(5) . . ?
C10 C9 H9 120.5 . . ?
C8 C9 H9 120.5 . . ?
C9 C10 C11 119.0(5) . . ?
C9 C10 H10 120.5 . . ?
C11 C10 H10 120.5 . . ?
C10 C11 C6 123.0(5) . . ?
C10 C11 P1 123.0(4) . . ?
C6 C11 P1 114.0(4) . . ?
N1 P1 C11 100.7(2) . . ?
N1 P1 C18 117.0(2) . . ?
C11 P1 C18 110.1(2) . . ?
N1 P1 C12 112.0(2) . . ?
C11 P1 C12 108.1(2) . . ?
C18 P1 C12 108.5(2) . . ?
N1 P1 O3 53.75(16) . . ?
C11 P1 O3 152.91(18) . . ?
C18 P1 O3 91.82(19) . . ?
C12 P1 O3 78.23(18) . . ?
C17 C12 C13 118.7(5) . . ?
C17 C12 P1 121.7(4) . . ?
C13 C12 P1 119.3(4) . . ?
C14 C13 C12 120.3(5) . . ?
C14 C13 H13 119.8 . . ?
C12 C13 H13 119.8 . . ?
C13 C14 C15 120.0(5) . . ?
C13 C14 H14 120.0 . . ?
C15 C14 H14 120.0 . . ?
C16 C15 C14 120.5(5) . . ?
C16 C15 H15 119.8 . . ?
C14 C15 H15 119.8 . . ?
C15 C16 C17 120.2(5) . . ?
C15 C16 H16 119.9 . . ?
C17 C16 H16 119.9 . . ?
C12 C17 C16 120.3(5) . . ?
C12 C17 H17 119.8 . . ?
C16 C17 H17 119.8 . . ?
C23 C18 C19 119.0(5) . . ?
C23 C18 P1 120.8(4) . . ?
C19 C18 P1 120.1(4) . . ?
C20 C19 C18 119.7(5) . . ?
C20 C19 H19 120.1 . . ?
C18 C19 H19 120.1 . . ?
C21 C20 C19 119.9(6) . . ?
C21 C20 H20 120.1 . . ?
C19 C20 H20 120.1 . . ?
C22 C21 C20 120.9(5) . . ?
C22 C21 H21 119.5 . . ?
C20 C21 H21 119.5 . . ?
C21 C22 C23 120.0(6) . . ?
C21 C22 H22 120.0 . . ?
C23 C22 H22 120.0 . . ?
C18 C23 C22 120.4(6) . . ?
C18 C23 H23 119.8 . . ?
C22 C23 H23 119.8 . . ?
C24 N1 P1 116.8(3) . . ?
C24 N1 Pd1 128.6(3) . . ?
P1 N1 Pd1 113.3(2) . . ?
O3 C24 N1 122.2(4) . . ?
O3 C24 C25 121.4(4) . . ?
N1 C24 C25 116.0(4) . . ?
C24 O3 P1 66.2(3) . . ?
C26 C25 C30 118.6(4) . . ?
C26 C25 C24 120.5(4) . . ?
C30 C25 C24 120.4(4) . . ?
C27 C26 C25 121.1(5) . . ?
C27 C26 H26 119.4 . . ?
C25 C26 H26 119.4 . . ?
C26 C27 C28 119.7(5) . . ?
C26 C27 H27 120.1 . . ?
C28 C27 H27 120.1 . . ?
C29 C28 C27 120.4(5) . . ?
C29 C28 H28 119.8 . . ?
C27 C28 H28 119.8 . . ?
C28 C29 C30 120.0(5) . . ?
C28 C29 H29 120.0 . . ?
C30 C29 H29 120.0 . . ?
C29 C30 C25 120.1(5) . . ?
C29 C30 C31 118.8(4) . . ?
C25 C30 C31 120.6(4) . . ?
O4 C31 N2 122.1(4) . . ?
O4 C31 C30 119.7(4) . . ?
N2 C31 C30 117.9(4) . . ?
C31 O4 P2 66.9(3) . . ?
C31 N2 P2 114.9(3) . . ?
C31 N2 Pd2 129.1(3) . . ?
P2 N2 Pd2 115.6(2) . . ?
N2 P2 C32 100.4(2) . . ?
N2 P2 C43 117.0(2) . . ?
C32 P2 C43 110.3(2) . . ?
N2 P2 C49 111.7(2) . . ?
C32 P2 C49 109.4(2) . . ?
C43 P2 C49 107.9(3) . . ?
N2 P2 O4 55.19(17) . . ?
C32 P2 O4 154.5(2) . . ?
C43 P2 O4 89.52(19) . . ?
C49 P2 O4 77.72(18) . . ?
C37 C32 C33 121.6(5) . . ?
C37 C32 P2 116.0(4) . . ?
C33 C32 P2 122.5(4) . . ?
C34 C33 C32 119.8(6) . . ?
C34 C33 H33 120.1 . . ?
C32 C33 H33 120.1 . . ?
C33 C34 C35 119.0(6) . . ?
C33 C34 H34 120.5 . . ?
C35 C34 H34 120.5 . . ?
C36 C35 C34 121.5(6) . . ?
C36 C35 H35 119.3 . . ?
C34 C35 H35 119.3 . . ?
C35 C36 C37 121.2(6) . . ?
C35 C36 H36 119.4 . . ?
C37 C36 H36 119.4 . . ?
C36 C37 C32 117.1(5) . . ?
C36 C37 Pd2 124.4(4) . . ?
C32 C37 Pd2 118.5(4) . . ?
C37 Pd2 O6 91.8(2) . . ?
C37 Pd2 N2 85.15(19) . . ?
O6 Pd2 N2 176.36(17) . . ?
C37 Pd2 O5 175.88(19) . . ?
O6 Pd2 O5 90.17(15) . . ?
N2 Pd2 O5 93.03(15) . . ?
C39 O5 Pd2 125.6(4) . . ?
C39 C38 H38A 109.5 . . ?
C39 C38 H38B 109.5 . . ?
H38A C38 H38B 109.5 . . ?
C39 C38 H38C 109.5 . . ?
H38A C38 H38C 109.5 . . ?
H38B C38 H38C 109.5 . . ?
O5 C39 C40 124.9(6) . . ?
O5 C39 C38 114.9(5) . . ?
C40 C39 C38 120.2(5) . . ?
C41 C40 C39 127.4(6) . . ?
C41 C40 H40 116.3 . . ?
C39 C40 H40 116.3 . . ?
O6 C41 C40 126.8(6) . . ?
O6 C41 C42 112.6(6) . . ?
C40 C41 C42 120.6(6) . . ?
C41 O6 Pd2 124.7(4) . . ?
C41 C42 H42A 109.5 . . ?
C41 C42 H42B 109.5 . . ?
H42A C42 H42B 109.5 . . ?
C41 C42 H42C 109.5 . . ?
H42A C42 H42C 109.5 . . ?
H42B C42 H42C 109.5 . . ?
C48 C43 C44 119.5(5) . . ?
C48 C43 P2 120.0(4) . . ?
C44 C43 P2 120.6(4) . . ?
C43 C44 C45 120.0(5) . . ?
C43 C44 H44 120.0 . . ?
C45 C44 H44 120.0 . . ?
C46 C45 C44 119.3(6) . . ?
C46 C45 H45 120.3 . . ?
C44 C45 H45 120.3 . . ?
C47 C46 C45 121.4(6) . . ?
C47 C46 H46 119.3 . . ?
C45 C46 H46 119.3 . . ?
C46 C47 C48 120.3(6) . . ?
C46 C47 H47 119.9 . . ?
C48 C47 H47 119.9 . . ?
C43 C48 C47 119.4(6) . . ?
C43 C48 H48 120.3 . . ?
C47 C48 H48 120.3 . . ?
C50 C49 C54 119.5(5) . . ?
C50 C49 P2 122.2(4) . . ?
C54 C49 P2 118.2(4) . . ?
C49 C50 C51 119.8(6) . . ?
C49 C50 H50 120.1 . . ?
C51 C50 H50 120.1 . . ?
C52 C51 C50 120.3(6) . . ?
C52 C51 H51 119.9 . . ?
C50 C51 H51 119.9 . . ?
C53 C52 C51 120.7(6) . . ?
C53 C52 H52 119.6 . . ?
C51 C52 H52 119.6 . . ?
C52 C53 C54 120.1(6) . . ?
C52 C53 H53 119.9 . . ?
C54 C53 H53 119.9 . . ?
C49 C54 C53 119.6(6) . . ?
C49 C54 H54 120.2 . . ?
C53 C54 H54 120.2 . . ?
Cl2 C55 Cl3 111.3(4) . . ?
Cl2 C55 Cl1 109.1(3) . . ?
Cl3 C55 Cl1 109.6(3) . . ?
Cl2 C55 H55 108.9 . . ?
Cl3 C55 H55 108.9 . . ?
Cl1 C55 H55 108.9 . . ?
Cl5 C56 Cl4 110.9(5) . . ?
Cl5 C56 Cl6 109.2(5) . . ?
Cl4 C56 Cl6 108.8(5) . . ?
Cl5 C56 H56 109.3 . . ?
Cl4 C56 H56 109.3 . . ?
Cl6 C56 H56 109.3 . . ?

loop_
_geom_bond_atom_site_label_1
_geom_bond_atom_site_label_2
_geom_bond_distance
_geom_bond_site_symmetry_2
_geom_bond_publ_flag
Pd1 C6 1.970(5) . ?
Pd1 O2 2.005(4) . ?
Pd1 N1 2.033(4) . ?
Pd1 O1 2.074(4) . ?
O1 C2 1.273(6) . ?
C1 C2 1.503(9) . ?
C1 H1A 0.9600 . ?
C1 H1B 0.9600 . ?
C1 H1C 0.9600 . ?
C2 C3 1.381(9) . ?
C3 C4 1.393(9) . ?
C3 H3 0.9300 . ?
C4 O2 1.274(7) . ?
C4 C5 1.518(9) . ?
C5 H5A 0.9600 . ?
C5 H5B 0.9600 . ?
C5 H5C 0.9600 . ?
C6 C7 1.385(7) . ?
C6 C11 1.403(7) . ?
C7 C8 1.368(8) . ?
C7 H7 0.9300 . ?
C8 C9 1.386(8) . ?
C8 H8 0.9300 . ?
C9 C10 1.374(8) . ?
C9 H9 0.9300 . ?
C10 C11 1.384(7) . ?
C10 H10 0.9300 . ?
C11 P1 1.777(5) . ?
P1 N1 1.649(4) . ?
P1 C18 1.792(5) . ?
P1 C12 1.797(5) . ?
P1 O3 2.814(4) . ?
C12 C17 1.377(7) . ?
C12 C13 1.397(7) . ?
C13 C14 1.372(8) . ?
C13 H13 0.9300 . ?
C14 C15 1.386(8) . ?
C14 H14 0.9300 . ?
C15 C16 1.348(8) . ?
C15 H15 0.9300 . ?
C16 C17 1.396(7) . ?
C16 H16 0.9300 . ?
C17 H17 0.9300 . ?
C18 C23 1.383(7) . ?
C18 C19 1.398(7) . ?
C19 C20 1.392(8) . ?
C19 H19 0.9300 . ?
C20 C21 1.372(9) . ?
C20 H20 0.9300 . ?
C21 C22 1.359(9) . ?
C21 H21 0.9300 . ?
C22 C23 1.388(8) . ?
C22 H22 0.9300 . ?
C23 H23 0.9300 . ?
N1 C24 1.370(6) . ?
C24 O3 1.221(6) . ?
C24 C25 1.481(7) . ?
C25 C26 1.384(7) . ?
C25 C30 1.401(7) . ?
C26 C27 1.378(7) . ?
C26 H26 0.9300 . ?
C27 C28 1.383(8) . ?
C27 H27 0.9300 . ?
C28 C29 1.372(8) . ?
C28 H28 0.9300 . ?
C29 C30 1.390(7) . ?
C29 H29 0.9300 . ?
C30 C31 1.496(7) . ?
C31 O4 1.226(6) . ?
C31 N2 1.357(6) . ?
O4 P2 2.752(4) . ?
N2 P2 1.646(4) . ?
N2 Pd2 2.036(4) . ?
P2 C32 1.768(5) . ?
P2 C43 1.791(5) . ?
P2 C49 1.803(5) . ?
C32 C37 1.401(8) . ?
C32 C33 1.414(7) . ?
C33 C34 1.357(8) . ?
C33 H33 0.9300 . ?
C34 C35 1.394(9) . ?
C34 H34 0.9300 . ?
C35 C36 1.376(8) . ?
C35 H35 0.9300 . ?
C36 C37 1.383(8) . ?
C36 H36 0.9300 . ?
C37 Pd2 1.974(5) . ?
Pd2 O6 2.026(4) . ?
Pd2 O5 2.071(4) . ?
O5 C39 1.264(6) . ?
C38 C39 1.503(8) . ?
C38 H38A 0.9600 . ?
C38 H38B 0.9600 . ?
C38 H38C 0.9600 . ?
C39 C40 1.396(9) . ?
C40 C41 1.365(9) . ?
C40 H40 0.9300 . ?
C41 O6 1.294(7) . ?
C41 C42 1.491(9) . ?
C42 H42A 0.9600 . ?
C42 H42B 0.9600 . ?
C42 H42C 0.9600 . ?
C43 C48 1.377(8) . ?
C43 C44 1.389(8) . ?
C44 C45 1.403(8) . ?
C44 H44 0.9300 . ?
C45 C46 1.367(9) . ?
C45 H45 0.9300 . ?
C46 C47 1.344(10) . ?
C46 H46 0.9300 . ?
C47 C48 1.412(9) . ?
C47 H47 0.9300 . ?
C48 H48 0.9300 . ?
C49 C50 1.382(8) . ?
C49 C54 1.387(8) . ?
C50 C51 1.386(8) . ?
C50 H50 0.9300 . ?
C51 C52 1.361(10) . ?
C51 H51 0.9300 . ?
C52 C53 1.359(10) . ?
C52 H52 0.9300 . ?
C53 C54 1.393(9) . ?
C53 H53 0.9300 . ?
C54 H54 0.9300 . ?
C55 Cl2 1.740(6) . ?
C55 Cl3 1.744(6) . ?
C55 Cl1 1.766(7) . ?
C55 H55 0.9800 . ?
C56 Cl5 1.709(9) . ?
C56 Cl4 1.739(9) . ?
C56 Cl6 1.752(10) . ?
C56 H56 0.9800 . ?

loop_
_geom_torsion_atom_site_label_1
_geom_torsion_atom_site_label_2
_geom_torsion_atom_site_label_3
_geom_torsion_atom_site_label_4
_geom_torsion
_geom_torsion_site_symmetry_1
_geom_torsion_site_symmetry_2
_geom_torsion_site_symmetry_3
_geom_torsion_site_symmetry_4
_geom_torsion_publ_flag
P1 N1 C24 O3 -13.5(6) . . . . ?
P2 N2 C31 O4 -12.7(6) . . . . ?

loop_
_platon_squeeze_void_nr
_platon_squeeze_void_average_x
_platon_squeeze_void_average_y
_platon_squeeze_void_average_z
_platon_squeeze_void_volume
_platon_squeeze_void_count_electrons
1 1.000 0.500 0.000 240.1 5.5
2 0.351 0.290 0.218 151.0 -0.6
3 0.149 0.790 0.282 151.0 -0.6
4 0.123 0.014 0.252 9.2 -0.5
5 0.503 0.000 0.502 238.2 5.9
6 0.388 0.512 0.255 8.3 -0.4
7 0.851 0.210 0.718 151.0 0.1
8 0.649 0.710 0.782 151.0 0.4
9 0.612 0.488 0.745 7.6 0.0
10 0.888 0.988 0.755 8.6 -0.3
